data_4063089
_journal_name_full Organometallics
_journal_year 2004
_chemical_formula_sum 'C48 H88 B20 Cl Li O6 Si2 Sm2'
_chemical_formula_weight 1376.65
_space_group_IT_number 14
_symmetry_cell_setting monoclinic
_symmetry_space_group_name_Hall '-P 2ybc'
_symmetry_space_group_name_H-M 'P 1 21/c 1'
_cell_angle_alpha 90.00
_cell_angle_beta 93.04(14)
_cell_angle_gamma 90.00
_cell_formula_units_Z 4
_cell_length_a 10.181(10)
_cell_length_b 21.06(4)
_cell_length_c 33.39(6)
_cell_measurement_temperature 293(2)
_cell_volume 7148(19)
_diffrn_ambient_temperature 293(2)
_exptl_crystal_density_diffrn 1.279
_cod_original_sg_symbol_H-M 'P 21/c'
_cod_database_code 4063089

loop_
_symmetry_equiv_pos_as_xyz
'x, y, z'
'-x, y+1/2, -z+1/2'
'-x, -y, -z'
'x, -y-1/2, z-1/2'

loop_
_atom_site_label
_atom_site_type_symbol
_atom_site_fract_x
_atom_site_fract_y
_atom_site_fract_z
_atom_site_U_iso_or_equiv
_atom_site_adp_type
_atom_site_occupancy
_atom_site_symmetry_multiplicity
_atom_site_calc_flag
_atom_site_refinement_flags
_atom_site_disorder_assembly
_atom_site_disorder_group
Sm1 Sm 0.83106(15) -0.42352(7) 0.67308(5) 0.0648(7) Uani 1 1 d DU . .
Sm1' Sm 0.91460(15) -0.22575(7) 0.66455(5) 0.0621(6) Uani 1 1 d DU . .
Si1 Si 0.5689(8) -0.5316(4) 0.6527(3) 0.075(3) Uani 1 1 d U . .
Si1' Si 0.7374(9) -0.0810(4) 0.6568(3) 0.078(3) Uani 1 1 d U . .
Li1 Li 0.221(6) -0.249(2) 0.4457(16) 0.103(9) Uani 1 1 d U . .
O1' O 1.1515(18) -0.2309(11) 0.6511(6) 0.092(4) Uani 1 1 d U . .
O1 O 1.021(2) -0.4516(11) 0.7199(8) 0.111(5) Uani 1 1 d U . .
Cl1 Cl 1.0227(4) -0.33870(15) 0.6775(4) 0.142(3) Uani 1 1 d DU . .
C4' C 0.732(2) -0.1511(12) 0.6203(8) 0.059(3) Uani 1 1 d U . .
C4 C 0.571(2) -0.4567(12) 0.6815(8) 0.060(3) Uani 1 1 d U . .
C2' C 0.684(3) -0.2830(12) 0.6354(8) 0.061(3) Uani 1 1 d U . .
C2 C 0.647(3) -0.3311(12) 0.6672(8) 0.061(3) Uani 1 1 d U . .
C11' C 0.864(3) -0.1087(12) 0.6947(8) 0.071(4) Uani 1 1 d DU . .
C11 C 0.742(3) -0.5340(11) 0.6375(8) 0.069(4) Uani 1 1 d DU . .
C12' C 0.997(3) -0.1104(11) 0.6848(8) 0.072(4) Uani 1 1 d DU . .
H12B H 1.0293 -0.0887 0.6631 0.087 Uiso 1 1 calc R . .
C12 C 0.853(3) -0.5508(9) 0.6655(9) 0.080(5) Uani 1 1 d DU . .
H12A H 0.8455 -0.5720 0.6897 0.096 Uiso 1 1 calc R . .
C13' C 1.074(3) -0.1473(14) 0.7105(9) 0.084(5) Uani 1 1 d DU . .
C13 C 0.968(3) -0.5308(12) 0.6508(10) 0.095(5) Uani 1 1 d DU . .
C14 C 1.026(4) -0.4703(14) 0.5871(11) 0.105(9) Uani 1 1 d DU . .
H14A H 1.1152 -0.4679 0.5940 0.126 Uiso 1 1 calc R . .
C14' C 1.011(4) -0.2128(14) 0.7729(10) 0.093(9) Uani 1 1 d DU . .
H14B H 1.0950 -0.2281 0.7799 0.112 Uiso 1 1 calc R . .
C15 C 0.979(4) -0.4446(15) 0.5512(12) 0.132(15) Uani 1 1 d DU . .
H15A H 1.0339 -0.4246 0.5339 0.159 Uiso 1 1 calc R . .
C15' C 0.924(4) -0.2283(17) 0.7950(12) 0.120(15) Uani 1 1 d DU . .
H15B H 0.9431 -0.2546 0.8169 0.144 Uiso 1 1 calc R . .
C16 C 0.833(4) -0.4507(12) 0.5415(10) 0.092(10) Uani 1 1 d DU . .
H16A H 0.7992 -0.4369 0.5165 0.110 Uiso 1 1 calc R . .
C16' C 0.801(4) -0.2077(15) 0.7877(9) 0.098(11) Uani 1 1 d DU . .
H16B H 0.7386 -0.2217 0.8050 0.118 Uiso 1 1 calc R . .
C17 C 0.749(3) -0.4753(12) 0.5675(9) 0.076(7) Uani 1 1 d DU . .
H17A H 0.6586 -0.4754 0.5609 0.091 Uiso 1 1 calc R . .
C17' C 0.757(3) -0.1669(13) 0.7567(8) 0.075(8) Uani 1 1 d DU . .
H17B H 0.6710 -0.1530 0.7529 0.090 Uiso 1 1 calc R . .
C18 C 0.796(3) -0.5008(12) 0.6046(9) 0.074(4) Uani 1 1 d DU . .
C18' C 0.868(3) -0.1478(14) 0.7295(9) 0.077(5) Uani 1 1 d DU . .
C19 C 0.941(3) -0.5009(13) 0.6144(10) 0.091(5) Uani 1 1 d DU . .
C19' C 0.999(3) -0.1727(15) 0.7364(10) 0.086(5) Uani 1 1 d DU . .
C20 C 0.545(3) -0.6031(12) 0.6842(9) 0.105(10) Uani 1 1 d U . .
H20A H 0.6064 -0.6021 0.7070 0.157 Uiso 1 1 calc R . .
H20B H 0.5598 -0.6407 0.6687 0.157 Uiso 1 1 calc R . .
H20C H 0.4570 -0.6035 0.6931 0.157 Uiso 1 1 calc R . .
C20' C 0.797(3) -0.0110(13) 0.6309(10) 0.129(12) Uani 1 1 d U . .
H20D H 0.7984 0.0247 0.6488 0.193 Uiso 1 1 calc R . .
H20E H 0.7395 -0.0020 0.6079 0.193 Uiso 1 1 calc R . .
H20F H 0.8842 -0.0188 0.6226 0.193 Uiso 1 1 calc R . .
C21' C 0.579(3) -0.0645(16) 0.6796(9) 0.117(11) Uani 1 1 d U . .
H21D H 0.5892 -0.0283 0.6969 0.175 Uiso 1 1 calc R . .
H21E H 0.5540 -0.1007 0.6948 0.175 Uiso 1 1 calc R . .
H21F H 0.5129 -0.0559 0.6588 0.175 Uiso 1 1 calc R . .
C21 C 0.447(3) -0.5325(13) 0.6092(9) 0.102(10) Uani 1 1 d U . .
H15A H 0.4577 -0.4950 0.5933 0.153 Uiso 1 1 calc R . .
H15B H 0.3599 -0.5336 0.6187 0.153 Uiso 1 1 calc R . .
H15C H 0.4612 -0.5694 0.5931 0.153 Uiso 1 1 calc R . .
C22' C 1.215(3) -0.1608(18) 0.7050(11) 0.113(11) Uani 1 1 d U . .
H22C H 1.2667 -0.1231 0.7111 0.135 Uiso 1 1 calc R . .
H22D H 1.2449 -0.1941 0.7234 0.135 Uiso 1 1 calc R . .
C22 C 1.100(3) -0.5304(16) 0.6713(12) 0.125(10) Uani 1 1 d U . .
H22A H 1.1557 -0.5000 0.6584 0.150 Uiso 1 1 calc R . .
H22B H 1.1398 -0.5721 0.6693 0.150 Uiso 1 1 calc R . .
C23 C 1.091(3) -0.5130(16) 0.7144(11) 0.118(11) Uani 1 1 d U . .
H23A H 1.1790 -0.5100 0.7269 0.142 Uiso 1 1 calc R . .
H23B H 1.0450 -0.5465 0.7279 0.142 Uiso 1 1 calc R . .
C23' C 1.233(3) -0.180(2) 0.6651(12) 0.133(14) Uani 1 1 d U . .
H23C H 1.2172 -0.1440 0.6475 0.160 Uiso 1 1 calc R . .
H23D H 1.3242 -0.1927 0.6630 0.160 Uiso 1 1 calc R . .
C24 C 1.054(3) -0.422(2) 0.7560(11) 0.157(16) Uani 1 1 d U . .
H24A H 1.1306 -0.4419 0.7685 0.235 Uiso 1 1 calc R . .
H24B H 0.9823 -0.4251 0.7733 0.235 Uiso 1 1 calc R . .
H24C H 1.0731 -0.3779 0.7513 0.235 Uiso 1 1 calc R . .
C24' C 1.205(3) -0.2733(17) 0.6202(10) 0.127(12) Uani 1 1 d U . .
H24D H 1.2983 -0.2676 0.6197 0.191 Uiso 1 1 calc R . .
H24E H 1.1646 -0.2631 0.5943 0.191 Uiso 1 1 calc R . .
H24F H 1.1861 -0.3168 0.6265 0.191 Uiso 1 1 calc R . .
O3 O 0.296(2) -0.2309(12) 0.4011(7) 0.132(8) Uani 1 1 d DU . .
C31 C 0.429(3) -0.217(2) 0.3971(11) 0.22(2) Uiso 1 1 d DU . .
H31A H 0.4801 -0.2554 0.4000 0.267 Uiso 1 1 calc R . .
H31B H 0.4583 -0.1878 0.4183 0.267 Uiso 1 1 calc R . .
C32 C 0.451(3) -0.186(2) 0.3558(12) 0.21(2) Uiso 1 1 d DU . .
H32A H 0.4770 -0.1420 0.3588 0.253 Uiso 1 1 calc R . .
H32B H 0.5180 -0.2088 0.3420 0.253 Uiso 1 1 calc R . .
C33 C 0.320(4) -0.192(2) 0.3338(10) 0.22(2) Uiso 1 1 d DU . .
H33A H 0.3283 -0.2121 0.3080 0.259 Uiso 1 1 calc R . .
H33B H 0.2800 -0.1503 0.3297 0.259 Uiso 1 1 calc R . .
C34 C 0.240(3) -0.2336(19) 0.3622(9) 0.154(16) Uiso 1 1 d DU . .
H34A H 0.1499 -0.2185 0.3620 0.185 Uiso 1 1 calc R . .
H34B H 0.2387 -0.2772 0.3528 0.185 Uiso 1 1 calc R . .
O4 O 0.307(2) -0.3103(9) 0.4785(6) 0.093(6) Uani 1 1 d DU . .
C41 C 0.280(4) -0.3294(17) 0.5175(9) 0.19(2) Uiso 1 1 d DU . .
H41A H 0.1856 -0.3355 0.5190 0.228 Uiso 1 1 calc R . .
H41B H 0.3066 -0.2962 0.5363 0.228 Uiso 1 1 calc R . .
C42 C 0.352(3) -0.3918(15) 0.5294(9) 0.175(18) Uiso 1 1 d DU . .
H42A H 0.3878 -0.3901 0.5569 0.210 Uiso 1 1 calc R . .
H42B H 0.2938 -0.4281 0.5262 0.210 Uiso 1 1 calc R . .
C43 C 0.460(3) -0.3950(13) 0.5004(9) 0.118(12) Uiso 1 1 d DU . .
H43A H 0.4665 -0.4371 0.4889 0.142 Uiso 1 1 calc R . .
H43B H 0.5445 -0.3837 0.5134 0.142 Uiso 1 1 calc R . .
C44 C 0.417(3) -0.3455(15) 0.4680(8) 0.135(15) Uiso 1 1 d DU . .
H44A H 0.4893 -0.3167 0.4640 0.162 Uiso 1 1 calc R . .
H44B H 0.3962 -0.3673 0.4429 0.162 Uiso 1 1 calc R . .
O5 O 0.048(2) -0.2842(12) 0.4348(7) 0.119(7) Uani 1 1 d DU . .
C51 C -0.065(3) -0.2730(19) 0.4561(12) 0.21(2) Uiso 1 1 d DU . .
H51A H -0.0834 -0.2278 0.4567 0.254 Uiso 1 1 calc R . .
H51B H -0.0507 -0.2878 0.4835 0.254 Uiso 1 1 calc R . .
C52 C -0.183(3) -0.309(2) 0.4348(16) 0.25(3) Uiso 1 1 d DU . .
H52A H -0.2469 -0.3225 0.4538 0.303 Uiso 1 1 calc R . .
H52B H -0.2269 -0.2839 0.4139 0.303 Uiso 1 1 calc R . .
C53 C -0.115(4) -0.365(2) 0.4177(16) 0.27(3) Uiso 1 1 d DU . .
H53A H -0.1480 -0.3738 0.3904 0.329 Uiso 1 1 calc R . .
H53B H -0.1269 -0.4031 0.4338 0.329 Uiso 1 1 calc R . .
C54 C 0.033(4) -0.3455(17) 0.4188(15) 0.23(3) Uiso 1 1 d DU . .
H54A H 0.0851 -0.3753 0.4351 0.276 Uiso 1 1 calc R . .
H54B H 0.0642 -0.3463 0.3918 0.276 Uiso 1 1 calc R . .
O2 O 0.187(3) -0.1704(11) 0.4762(8) 0.145(9) Uani 1 1 d DU . .
C61 C 0.176(6) -0.1105(18) 0.4587(12) 0.28(3) Uiso 1 1 d DU . .
H61A H 0.1248 -0.1136 0.4333 0.332 Uiso 1 1 calc R . .
H61B H 0.2625 -0.0947 0.4533 0.332 Uiso 1 1 calc R . .
C62 C 0.108(6) -0.0636(17) 0.4866(18) 0.33(4) Uiso 1 1 d DU . .
H62A H 0.1529 -0.0230 0.4877 0.393 Uiso 1 1 calc R . .
H62B H 0.0166 -0.0569 0.4778 0.393 Uiso 1 1 calc R . .
C63 C 0.119(5) -0.096(2) 0.5263(13) 0.26(3) Uiso 1 1 d DU . .
H63A H 0.0323 -0.1030 0.5366 0.312 Uiso 1 1 calc R . .
H63B H 0.1714 -0.0714 0.5457 0.312 Uiso 1 1 calc R . .
C64 C 0.186(4) -0.1602(16) 0.5176(9) 0.154(17) Uiso 1 1 d DU . .
H64A H 0.2760 -0.1598 0.5289 0.184 Uiso 1 1 calc R . .
H64B H 0.1398 -0.1946 0.5300 0.184 Uiso 1 1 calc R . .
B13 B 0.435(3) -0.3754(14) 0.7314(10) 0.066(6) Uani 1 1 d U . .
H13 H 0.3409 -0.3619 0.7440 0.079 Uiso 1 1 calc R . .
B13' B 0.632(3) -0.2074(15) 0.5509(11) 0.072(6) Uani 1 1 d U . .
H13' H 0.5614 -0.2060 0.5249 0.086 Uiso 1 1 calc R . .
B9 B 0.427(3) -0.4083(15) 0.6831(10) 0.068(5) Uani 1 1 d U . .
H9 H 0.3307 -0.4158 0.6673 0.082 Uiso 1 1 calc R . .
B9' B 0.584(3) -0.1724(15) 0.5969(10) 0.067(5) Uani 1 1 d U . .
H9' H 0.4902 -0.1468 0.5992 0.081 Uiso 1 1 calc R . .
B10 B 0.481(3) -0.4559(16) 0.7244(10) 0.072(6) Uani 1 1 d U . .
H10 H 0.4225 -0.4967 0.7338 0.087 Uiso 1 1 calc R . .
B10' B 0.712(3) -0.1422(17) 0.5680(10) 0.071(5) Uani 1 1 d U . .
H10' H 0.7008 -0.0963 0.5525 0.086 Uiso 1 1 calc R . .
B11 B 0.567(3) -0.4118(17) 0.7588(12) 0.083(12) Uiso 1 1 d U . .
H11 H 0.5629 -0.4272 0.7902 0.100 Uiso 1 1 calc R . .
B11' B 0.800(4) -0.1963(17) 0.5447(11) 0.085(6) Uani 1 1 d U . .
H11' H 0.8470 -0.1830 0.5170 0.102 Uiso 1 1 calc R . .
B12 B 0.572(3) -0.3297(15) 0.7468(9) 0.069(6) Uani 1 1 d U . .
H12 H 0.5636 -0.2911 0.7687 0.082 Uiso 1 1 calc R . .
B12' B 0.733(3) -0.2732(17) 0.5537(10) 0.066(5) Uani 1 1 d U . .
H12' H 0.7279 -0.3090 0.5297 0.080 Uiso 1 1 calc R . .
B8 B 0.499(3) -0.3226(14) 0.6923(9) 0.061(5) Uani 1 1 d U . .
B8' B 0.590(3) -0.2629(15) 0.5926(10) 0.060(5) Uani 1 1 d U . .
B3 B 0.563(3) -0.3912(13) 0.6505(10) 0.056(3) Uani 1 1 d U . .
H3 H 0.5420 -0.3961 0.6180 0.067 Uiso 1 1 calc R . .
B3' B 0.638(3) -0.2127(14) 0.6423(10) 0.059(3) Uani 1 1 d U . .
H3' H 0.5821 -0.2047 0.6691 0.071 Uiso 1 1 calc R . .
B7 B 0.684(3) -0.3188(16) 0.7077(10) 0.069(4) Uani 1 1 d U . .
H7 H 0.7445 -0.2756 0.7107 0.082 Uiso 1 1 calc R . .
B5' B 0.853(3) -0.1691(16) 0.5935(10) 0.066(4) Uani 1 1 d U . .
H5' H 0.9406 -0.1386 0.5978 0.080 Uiso 1 1 calc R . .
B6 B 0.711(4) -0.3819(16) 0.7463(10) 0.074(5) Uani 1 1 d U . .
H6 H 0.7914 -0.3779 0.7695 0.088 Uiso 1 1 calc R . .
B6' B 0.866(3) -0.2507(17) 0.5782(11) 0.078(4) Uani 1 1 d U . .
H6' H 0.9582 -0.2726 0.5693 0.093 Uiso 1 1 calc R . .
B5 B 0.644(3) -0.4511(15) 0.7249(9) 0.066(4) Uani 1 1 d U . .
H5 H 0.6983 -0.4946 0.7337 0.079 Uiso 1 1 calc R . .
B7' B 0.769(3) -0.3040(17) 0.6008(9) 0.067(5) Uani 1 1 d U . .
H7' H 0.7959 -0.3546 0.6012 0.081 Uiso 1 1 calc R . .

loop_
_atom_site_aniso_label
_atom_site_aniso_U_11
_atom_site_aniso_U_22
_atom_site_aniso_U_33
_atom_site_aniso_U_23
_atom_site_aniso_U_13
_atom_site_aniso_U_12
Sm1 0.0682(12) 0.0509(10) 0.0759(13) 0.0053(11) 0.0083(9) 0.0019(9)
Sm1' 0.0614(11) 0.0581(11) 0.0670(12) -0.0010(11) 0.0042(9) 0.0018(9)
Si1 0.084(5) 0.050(5) 0.093(7) -0.011(5) 0.016(5) -0.010(4)
Si1' 0.092(6) 0.040(4) 0.099(7) -0.011(5) -0.009(5) 0.002(4)
Li1 0.18(3) 0.07(2) 0.06(3) 0.004(15) 0.00(2) -0.07(2)
O1' 0.076(6) 0.108(12) 0.093(13) 0.014(10) 0.006(7) 0.019(7)
O1 0.093(8) 0.117(13) 0.120(13) 0.026(9) -0.009(9) 0.012(8)
Cl1 0.128(5) 0.085(4) 0.212(10) 0.023(5) -0.006(6) -0.001(4)
C4' 0.063(9) 0.057(7) 0.056(8) 0.000(6) 0.009(6) -0.008(5)
C4 0.081(5) 0.044(6) 0.057(9) 0.003(7) 0.022(7) 0.013(5)
C2' 0.085(8) 0.052(6) 0.047(8) -0.008(6) 0.010(6) -0.007(6)
C2 0.099(7) 0.038(6) 0.049(8) -0.007(6) 0.022(7) 0.009(4)
C11' 0.080(10) 0.068(8) 0.064(9) -0.014(7) 0.009(9) -0.017(8)
C11 0.102(8) 0.042(8) 0.065(12) 0.003(7) 0.032(7) 0.019(6)
C12' 0.077(9) 0.082(7) 0.059(11) -0.009(8) 0.008(8) -0.024(7)
C12 0.100(9) 0.055(5) 0.088(14) 0.022(9) 0.036(10) 0.034(6)
C13' 0.074(8) 0.110(12) 0.068(12) -0.001(10) -0.003(7) -0.023(8)
C13 0.093(8) 0.087(10) 0.109(14) 0.029(10) 0.042(10) 0.042(8)
C14 0.131(17) 0.07(2) 0.12(2) 0.003(16) 0.065(16) -0.004(19)
C14' 0.13(2) 0.07(2) 0.069(12) -0.007(13) -0.010(17) -0.025(19)
C15 0.17(2) 0.08(3) 0.16(3) 0.06(3) 0.07(3) -0.02(3)
C15' 0.13(3) 0.11(3) 0.11(3) 0.06(3) -0.03(2) -0.06(3)
C16 0.17(3) 0.035(18) 0.072(19) -0.004(16) 0.057(19) 0.00(2)
C16' 0.14(2) 0.10(3) 0.05(2) 0.005(16) 0.00(2) -0.04(2)
C17 0.125(19) 0.041(19) 0.064(10) 0.002(11) 0.037(13) 0.027(17)
C17' 0.086(15) 0.08(2) 0.053(16) -0.019(12) 0.005(12) -0.021(15)
C18 0.108(11) 0.044(13) 0.072(8) 0.009(6) 0.040(7) 0.029(9)
C18' 0.082(11) 0.095(14) 0.054(7) -0.009(6) 0.005(7) -0.034(9)
C19 0.101(10) 0.071(14) 0.106(11) 0.029(9) 0.052(8) 0.041(9)
C19' 0.080(11) 0.111(14) 0.067(8) 0.008(7) -0.007(7) -0.032(11)
C20 0.14(3) 0.062(11) 0.11(2) -0.009(13) 0.013(17) -0.072(19)
C20' 0.21(3) 0.065(13) 0.10(3) 0.006(13) -0.02(2) -0.04(2)
C21' 0.102(14) 0.14(3) 0.11(3) -0.07(2) -0.005(13) 0.022(17)
C21 0.116(15) 0.060(19) 0.13(2) -0.043(15) -0.015(17) 0.026(19)
C22' 0.063(9) 0.15(3) 0.12(3) 0.00(2) -0.008(13) -0.030(12)
C22 0.105(12) 0.09(3) 0.18(2) 0.04(2) 0.01(2) 0.047(13)
C23 0.11(3) 0.09(2) 0.15(2) 0.081(18) -0.01(2) 0.013(16)
C23' 0.054(14) 0.20(3) 0.15(3) -0.02(3) 0.014(19) -0.012(17)
C24 0.12(3) 0.22(4) 0.13(3) 0.00(2) -0.04(2) 0.02(3)
C24' 0.087(19) 0.19(3) 0.11(3) -0.01(2) 0.021(18) 0.04(2)
O3 0.123(18) 0.18(2) 0.090(15) 0.023(14) 0.014(13) -0.036(18)
O4 0.105(15) 0.105(14) 0.075(15) -0.012(12) 0.048(12) 0.005(13)
O5 0.108(15) 0.128(19) 0.12(2) -0.016(17) 0.035(12) -0.009(13)
O2 0.25(3) 0.086(14) 0.100(19) 0.004(14) -0.009(18) 0.006(15)
B13 0.085(11) 0.063(14) 0.052(15) 0.009(10) 0.022(12) 0.026(10)
B13' 0.094(13) 0.057(15) 0.062(9) 0.008(7) -0.010(11) -0.021(10)
B9 0.066(6) 0.069(11) 0.070(14) -0.013(10) 0.010(9) 0.009(6)
B9' 0.059(8) 0.062(10) 0.082(15) 0.005(9) 0.002(7) -0.006(9)
B10 0.103(11) 0.047(10) 0.071(14) 0.000(9) 0.036(12) -0.009(12)
B10' 0.076(15) 0.073(10) 0.064(8) 0.009(7) -0.008(9) -0.028(9)
B11' 0.112(17) 0.096(16) 0.051(7) -0.004(7) 0.030(9) -0.041(11)
B12 0.129(17) 0.040(12) 0.038(9) -0.003(11) 0.012(9) 0.010(10)
B12' 0.073(15) 0.077(11) 0.050(8) 0.002(10) 0.013(8) -0.012(11)
B8 0.099(9) 0.048(7) 0.038(12) -0.002(9) 0.017(8) 0.018(8)
B8' 0.067(9) 0.062(10) 0.053(11) -0.001(8) 0.011(7) -0.013(10)
B3 0.085(6) 0.043(7) 0.043(9) -0.003(7) 0.012(7) 0.018(5)
B3' 0.064(5) 0.052(7) 0.063(9) -0.006(8) 0.011(7) -0.015(6)
B7 0.106(9) 0.047(7) 0.053(9) -0.003(7) 0.009(9) -0.003(6)
B5' 0.061(9) 0.080(10) 0.059(6) -0.005(5) 0.012(6) -0.011(7)
B6 0.092(14) 0.072(15) 0.058(10) 0.009(9) 0.003(10) 0.002(12)
B6' 0.066(10) 0.089(12) 0.079(6) -0.029(7) 0.022(6) -0.012(8)
B5 0.098(9) 0.045(9) 0.056(8) 0.007(6) 0.015(6) 0.031(8)
B7' 0.082(15) 0.072(10) 0.049(11) -0.004(7) 0.008(8) 0.006(8)

loop_
_geom_bond_atom_site_label_1
_geom_bond_atom_site_label_2
_geom_bond_distance
_geom_bond_site_symmetry_2
_geom_bond_publ_flag
Sm1 O1 2.49(2) . ?
Sm1 Cl1 2.643(4) . ?
Sm1 B5 2.70(3) . ?
Sm1 C12 2.702(19) . ?
Sm1 C2 2.71(3) . ?
Sm1 C11 2.74(2) . ?
Sm1 C4 2.77(3) . ?
Sm1 C13 2.78(2) . ?
Sm1 C18 2.81(3) . ?
Sm1 C19 2.82(3) . ?
Sm1 B3 2.88(3) . ?
Sm1 B7 2.94(3) . ?
Sm1' O1' 2.48(2) . ?
Sm1' Cl1 2.647(5) . ?
Sm1' C12' 2.65(2) . ?
Sm1' B5' 2.70(3) . ?
Sm1' C11' 2.72(2) . ?
Sm1' C13' 2.73(2) . ?
Sm1' C19' 2.74(3) . ?
Sm1' C2' 2.77(2) . ?
Sm1' C18' 2.78(3) . ?
Sm1' C4' 2.79(2) . ?
Sm1' B3' 2.88(3) . ?
Sm1' B6' 2.95(3) . ?
Si1 C4 1.85(3) . ?
Si1 C21 1.86(3) . ?
Si1 C11 1.86(3) . ?
Si1 C20 1.86(3) . ?
Si1' C20' 1.83(3) . ?
Si1' C21' 1.85(3) . ?
Si1' C11' 1.86(3) . ?
Si1' C4' 1.91(3) . ?
Li1 O3 1.75(6) . ?
Li1 O4 1.88(6) . ?
Li1 O5 1.93(6) . ?
Li1 O2 1.99(6) . ?
O1' C23' 1.42(4) . ?
O1' C24' 1.49(3) . ?
O1 C24 1.39(4) . ?
O1 C23 1.49(4) . ?
C4' B5' 1.60(4) . ?
C4' B9' 1.72(4) . ?
C4' B10' 1.76(4) . ?
C4' B3' 1.79(4) . ?
C4 B5 1.60(4) . ?
C4 B3 1.72(4) . ?
C4 B10 1.74(4) . ?
C4 B9 1.79(4) . ?
C2' C2 1.53(3) . ?
C2' B7' 1.54(4) . ?
C2' B3' 1.57(4) . ?
C2' B8' 1.73(4) . ?
C2 B7 1.41(4) . ?
C2 B3 1.61(4) . ?
C2 B8 1.77(4) . ?
C11' C12' 1.41(3) . ?
C11' C18' 1.42(4) . ?
C11 C18 1.44(3) . ?
C11 C12 1.47(3) . ?
C12' C13' 1.37(3) . ?
C12 C13 1.36(4) . ?
C13' C19' 1.30(4) . ?
C13' C22' 1.48(4) . ?
C13 C19 1.38(4) . ?
C13 C22 1.48(4) . ?
C14 C15 1.38(4) . ?
C14 C19 1.44(4) . ?
C14' C15' 1.23(4) . ?
C14' C19' 1.48(4) . ?
C15 C16 1.51(4) . ?
C15' C16' 1.33(4) . ?
C16 C17 1.36(4) . ?
C16' C17' 1.40(4) . ?
C17 C18 1.41(3) . ?
C17' C18' 1.54(4) . ?
C18 C19 1.49(4) . ?
C18' C19' 1.44(4) . ?
C22' C23' 1.42(4) . ?
C22 C23 1.49(4) . ?
O3 C31 1.391(17) . ?
O3 C34 1.393(17) . ?
C31 C32 1.551(19) . ?
C32 C33 1.49(2) . ?
C33 C34 1.561(18) . ?
O4 C44 1.403(13) . ?
O4 C41 1.403(14) . ?
C41 C42 1.549(14) . ?
C42 C43 1.505(17) . ?
C43 C44 1.548(14) . ?
O5 C51 1.398(18) . ?
O5 C54 1.404(18) . ?
C51 C52 1.569(19) . ?
C52 C53 1.50(2) . ?
C53 C54 1.562(19) . ?
O2 C61 1.393(18) . ?
O2 C64 1.397(17) . ?
C61 C62 1.547(19) . ?
C62 C63 1.49(2) . ?
C63 C64 1.551(18) . ?
B13 B12 1.76(4) . ?
B13 B9 1.75(4) . ?
B13 B11 1.77(4) . ?
B13 B10 1.78(4) . ?
B13 B8 1.86(4) . ?
B13' B10' 1.68(4) . ?
B13' B12' 1.72(4) . ?
B13' B11' 1.75(5) . ?
B13' B9' 1.80(5) . ?
B13' B8' 1.88(5) . ?
B9 B10 1.77(4) . ?
B9 B3 1.84(4) . ?
B9 B8 1.96(4) . ?
B9' B10' 1.78(4) . ?
B9' B3' 1.80(4) . ?
B9' B8' 1.91(4) . ?
B10 B5 1.67(4) . ?
B10 B11 1.69(5) . ?
B10' B11' 1.67(5) . ?
B10' B5' 1.73(4) . ?
B11 B5 1.64(5) . ?
B11 B6 1.66(5) . ?
B11 B12 1.78(4) . ?
B11' B6' 1.71(5) . ?
B11' B5' 1.78(5) . ?
B11' B12' 1.79(5) . ?
B12 B7 1.79(4) . ?
B12 B6 1.79(4) . ?
B12 B8 1.93(4) . ?
B12' B6' 1.62(4) . ?
B12' B7' 1.72(4) . ?
B12' B8' 2.01(5) . ?
B8 B7 1.93(5) . ?
B8 B3 2.13(4) . ?
B8' B3' 2.01(4) . ?
B8' B7' 2.02(4) . ?
B7 B6 1.86(4) . ?
B5' B6' 1.80(5) . ?
B6 B5 1.74(5) . ?
B6' B7' 1.70(4) . ?
